data_7224573
loop_
_publ_author_name
'Chen, Chun-Hong'
'Mu, Rong'
'Zhang, Li'
'Xu, Guan-Cheng'

_publ_section_title
;
 Synthesis, crystal structure and disorder--order phase transition of a
 new diamine templated metal sulfate, (C3H12N2)2[Cu(H2O)4(SO4)2](HSO4)2
;
_journal_issue 15
_journal_name_full CrystEngComm
_journal_page_first 2719
_journal_paper_doi 10.1039/C5CE02442K
_journal_volume 18
_journal_year 2016
_chemical_formula_sum 'C6 H34 Cu N4 O20 S4'
_chemical_formula_weight 674.15
_chemical_name_systematic
; 
 ? 
;
_space_group_IT_number 2
_symmetry_cell_setting triclinic
_symmetry_space_group_name_Hall '-P 1'
_symmetry_space_group_name_H-M 'P -1'
_atom_sites_solution_hydrogens geom
_atom_sites_solution_primary direct
_atom_sites_solution_secondary difmap
_audit_creation_method SHELXL-97
_audit_update_record
;
2015-12-12 deposited with the CCDC.
2016-03-10 downloaded from the CCDC.
;
_cell_angle_alpha 111.230(2)
_cell_angle_beta 107.301(2)
_cell_angle_gamma 104.268(2)
_cell_formula_units_Z 1
_cell_length_a 8.044(2)
_cell_length_b 9.357(2)
_cell_length_c 9.822(2)
_cell_measurement_reflns_used 4811
_cell_measurement_temperature 293(2)
_cell_measurement_theta_max 27.5110
_cell_measurement_theta_min 2.4615
_cell_volume 603.6(2)
_computing_cell_refinement 'Bruker SMART APEX II'
_computing_data_collection 'Bruker SMART APEX II'
_computing_data_reduction 'Bruker SAINT'
_computing_molecular_graphics 'Bruker SHELXTL'
_computing_publication_material 'Bruker SHELXTL'
_computing_structure_refinement 'SHELXL-97 (Sheldrick, 1997)'
_computing_structure_solution 'SHELXS-97 (Sheldrick, 1990)'
_diffrn_ambient_temperature 293(2)
_diffrn_measured_fraction_theta_full 0.994
_diffrn_measured_fraction_theta_max 0.994
_diffrn_measurement_device_type 'Bruker APEX-II CCD'
_diffrn_measurement_method '\f and \w scans'
_diffrn_radiation_monochromator graphite
_diffrn_radiation_source 'fine-focus sealed tube'
_diffrn_radiation_type MoK\a
_diffrn_radiation_wavelength 0.71073
_diffrn_reflns_av_R_equivalents 0.0168
_diffrn_reflns_av_sigmaI/netI 0.0194
_diffrn_reflns_limit_h_max 9
_diffrn_reflns_limit_h_min -9
_diffrn_reflns_limit_k_max 11
_diffrn_reflns_limit_k_min -11
_diffrn_reflns_limit_l_max 11
_diffrn_reflns_limit_l_min -11
_diffrn_reflns_number 4836
_diffrn_reflns_theta_full 25.09
_diffrn_reflns_theta_max 25.09
_diffrn_reflns_theta_min 2.46
_exptl_absorpt_coefficient_mu 1.346
_exptl_absorpt_correction_T_max 0.7745
_exptl_absorpt_correction_T_min 0.7561
_exptl_absorpt_correction_type multi-scan
_exptl_absorpt_process_details sadabs
_exptl_crystal_colour blue
_exptl_crystal_density_diffrn 1.855
_exptl_crystal_density_method 'not measured'
_exptl_crystal_description block
_exptl_crystal_F_000 351
_exptl_crystal_size_max 0.22
_exptl_crystal_size_mid 0.21
_exptl_crystal_size_min 0.20
_refine_diff_density_max 0.310
_refine_diff_density_min -0.880
_refine_diff_density_rms 0.134
_refine_ls_extinction_method none
_refine_ls_goodness_of_fit_ref 1.085
_refine_ls_hydrogen_treatment mixed
_refine_ls_matrix_type full
_refine_ls_number_parameters 219
_refine_ls_number_reflns 2140
_refine_ls_number_restraints 61
_refine_ls_restrained_S_all 1.939
_refine_ls_R_factor_all 0.0324
_refine_ls_R_factor_gt 0.0321
_refine_ls_shift/su_max 0.000
_refine_ls_shift/su_mean 0.000
_refine_ls_structure_factor_coef Fsqd
_refine_ls_weighting_details 'calc w=1/[\s^2^(Fo^2^)+(0.0590P)^2^+0.5303P] where P=(Fo^2^+2Fc^2^)/3'
_refine_ls_weighting_scheme calc
_refine_ls_wR_factor_gt 0.0901
_refine_ls_wR_factor_ref 0.0904
_reflns_number_gt 2103
_reflns_number_total 2140
_reflns_threshold_expression >2sigma(I)
_cod_data_source_file c5ce02442k2.cif
_cod_data_source_block qq
_cod_depositor_comments 'Adding full bibliography for 7224573--7224574.cif.'
_cod_original_sg_symbol_H-M P-1
_cod_database_code 7224573

loop_
_symmetry_equiv_pos_as_xyz
'x, y, z'
'-x, -y, -z'

loop_
_atom_site_label
_atom_site_type_symbol
_atom_site_fract_x
_atom_site_fract_y
_atom_site_fract_z
_atom_site_U_iso_or_equiv
_atom_site_adp_type
_atom_site_occupancy
_atom_site_symmetry_multiplicity
_atom_site_calc_flag
_atom_site_refinement_flags
_atom_site_disorder_assembly
_atom_site_disorder_group
Cu1 Cu 0.5000 0.5000 0.0000 0.0160(3) Uani 1 2 d S . .
S1 S 0.73704(14) 0.26460(12) -0.01734(13) 0.0204(3) Uani 1 1 d . . .
S2 S 0.28998(14) 0.25136(12) 0.36885(12) 0.0186(3) Uani 1 1 d . . .
O1 O 0.9012(5) 0.3160(5) -0.0507(5) 0.0413(9) Uani 1 1 d . . .
O2 O 0.7932(5) 0.3307(4) 0.1573(4) 0.0371(9) Uani 1 1 d . . .
O3 O 0.6460(4) 0.0796(4) -0.0979(4) 0.0267(7) Uani 1 1 d . . .
O4 O 0.5961(4) 0.3257(4) -0.0868(4) 0.0259(7) Uani 1 1 d . . .
O5 O 0.6664(4) 0.5702(4) 0.2219(4) 0.0227(7) Uani 1 1 d D . .
H5B H 0.703(9) 0.494(6) 0.230(8) 0.049(18) Uiso 1 1 d D . .
H5A H 0.630(8) 0.611(7) 0.296(5) 0.037(15) Uiso 1 1 d D . .
O6 O 0.7476(5) 0.7156(4) -0.0016(4) 0.0279(7) Uani 1 1 d D . .
H6B H 0.857(5) 0.710(8) 0.018(8) 0.049(18) Uiso 1 1 d D . .
H6A H 0.706(10) 0.708(9) -0.097(4) 0.06(2) Uiso 1 1 d D . .
O7 O 0.4163(5) 0.3235(5) 0.3110(4) 0.0345(8) Uani 1 1 d . . .
O8 O 0.3938(5) 0.2536(4) 0.5196(4) 0.0289(7) Uani 1 1 d . . .
O9 O 0.1696(5) 0.0638(4) 0.2402(4) 0.0340(8) Uani 1 1 d D . .
H9A H 0.2348 0.0258 0.1999 0.051 Uiso 1 1 calc RD . .
O10 O 0.1483(5) 0.3190(4) 0.3787(4) 0.0330(8) Uani 1 1 d . . .
N1 N 0.7571(6) 0.0306(5) 0.2076(5) 0.0268(8) Uani 1 1 d D A .
N2 N 0.8006(6) 0.4029(5) 0.6872(6) 0.0354(10) Uani 1 1 d D . .
H2WC H 0.680(3) 0.379(8) 0.656(7) 0.043(17) Uiso 1 1 d D . .
H2WB H 0.839(9) 0.402(8) 0.778(4) 0.040(17) Uiso 1 1 d D . .
H2WA H 0.855(10) 0.506(4) 0.709(9) 0.06(2) Uiso 1 1 d D . .
C1 C 0.8114(8) 0.0307(7) 0.3648(6) 0.0383(12) Uani 1 1 d DU . .
H1A H 0.7652 -0.0851 0.3422 0.046 Uiso 0.688(14) 1 calc PR A 1
H1B H 0.9489 0.0740 0.4161 0.046 Uiso 0.688(14) 1 calc PR A 1
H1C H 0.9398 0.0377 0.4102 0.046 Uiso 0.312(14) 1 d PR A 2
H1D H 0.7223 -0.0623 0.3626 0.046 Uiso 0.312(14) 1 d PR A 2
C2 C 0.7524(10) 0.1209(8) 0.4862(8) 0.0260(18) Uani 0.688(14) 1 d PDU A 1
H2A H 0.7918 0.0992 0.5775 0.031 Uiso 0.688(14) 1 calc PR A 1
H2B H 0.6152 0.0826 0.4396 0.031 Uiso 0.688(14) 1 calc PR A 1
C2' C 0.789(2) 0.2071(19) 0.4505(17) 0.027(4) Uani 0.312(14) 1 d PDU A 2
H2AA H 0.8797 0.2963 0.4492 0.032 Uiso 0.312(14) 1 calc PR A 2
H2AB H 0.6623 0.1967 0.3923 0.032 Uiso 0.312(14) 1 calc PR A 2
C3 C 0.8411(10) 0.3040(9) 0.5414(9) 0.0264(19) Uani 0.688(14) 1 d PDU A 1
H3A H 0.7890 0.3275 0.4532 0.032 Uiso 0.688(14) 1 calc PR A 1
H3B H 0.9769 0.3394 0.5749 0.032 Uiso 0.688(14) 1 calc PR A 1
C3' C 0.826(2) 0.2459(16) 0.6224(16) 0.029(4) Uani 0.312(14) 1 d PDU A 2
H3AA H 0.7356 0.1580 0.6255 0.034 Uiso 0.312(14) 1 calc PR A 2
H3AB H 0.9533 0.2597 0.6828 0.034 Uiso 0.312(14) 1 calc PR A 2
H1WC H 0.637(3) 0.009(8) 0.160(7) 0.047(18) Uiso 1 1 d D . .
H1WB H 0.822(9) 0.127(5) 0.219(9) 0.07(2) Uiso 1 1 d D . .
H1WA H 0.774(9) -0.050(6) 0.141(6) 0.045(17) Uiso 1 1 d D . .

loop_
_atom_site_aniso_label
_atom_site_aniso_U_11
_atom_site_aniso_U_22
_atom_site_aniso_U_33
_atom_site_aniso_U_23
_atom_site_aniso_U_13
_atom_site_aniso_U_12
Cu1 0.0184(4) 0.0180(4) 0.0126(4) 0.0062(3) 0.0052(3) 0.0121(3)
S1 0.0152(5) 0.0148(5) 0.0273(6) 0.0076(4) 0.0053(4) 0.0082(4)
S2 0.0171(5) 0.0208(6) 0.0172(5) 0.0085(4) 0.0074(4) 0.0069(4)
O1 0.0235(17) 0.0322(19) 0.078(3) 0.0302(19) 0.0263(18) 0.0139(15)
O2 0.046(2) 0.0293(18) 0.0249(17) 0.0077(14) 0.0000(15) 0.0242(16)
O3 0.0234(16) 0.0141(15) 0.0364(18) 0.0066(13) 0.0125(14) 0.0067(12)
O4 0.0273(16) 0.0299(17) 0.0213(15) 0.0091(13) 0.0070(13) 0.0212(14)
O5 0.0274(16) 0.0266(16) 0.0167(14) 0.0097(13) 0.0080(12) 0.0174(13)
O6 0.0269(17) 0.0360(18) 0.0256(17) 0.0159(15) 0.0140(14) 0.0144(14)
O7 0.0295(17) 0.041(2) 0.0285(17) 0.0185(16) 0.0139(14) 0.0020(15)
O8 0.0319(17) 0.0390(18) 0.0225(16) 0.0176(15) 0.0118(14) 0.0193(15)
O9 0.0268(17) 0.0251(17) 0.0333(19) -0.0006(14) 0.0157(15) 0.0031(14)
O10 0.0270(17) 0.0319(18) 0.044(2) 0.0182(16) 0.0142(15) 0.0185(14)
N1 0.0231(19) 0.0211(19) 0.029(2) 0.0093(17) 0.0069(16) 0.0068(16)
N2 0.026(2) 0.023(2) 0.049(3) 0.010(2) 0.014(2) 0.0086(17)
C1 0.030(3) 0.047(3) 0.026(2) 0.010(2) 0.013(2) 0.008(2)
C2 0.033(4) 0.021(4) 0.028(4) 0.015(3) 0.017(3) 0.009(3)
C2' 0.023(7) 0.027(8) 0.023(8) 0.005(7) 0.008(6) 0.009(6)
C3 0.026(3) 0.030(4) 0.035(4) 0.020(4) 0.020(3) 0.012(3)
C3' 0.031(7) 0.024(7) 0.027(8) 0.009(6) 0.010(6) 0.013(6)

loop_
_atom_type_symbol
_atom_type_description
_atom_type_scat_dispersion_real
_atom_type_scat_dispersion_imag
_atom_type_scat_source
C C 0.0033 0.0016 'International Tables Vol C Tables 4.2.6.8 and 6.1.1.4'
H H 0.0000 0.0000 'International Tables Vol C Tables 4.2.6.8 and 6.1.1.4'
Cu Cu 0.3201 1.2651 'International Tables Vol C Tables 4.2.6.8 and 6.1.1.4'
N N 0.0061 0.0033 'International Tables Vol C Tables 4.2.6.8 and 6.1.1.4'
O O 0.0106 0.0060 'International Tables Vol C Tables 4.2.6.8 and 6.1.1.4'
S S 0.1246 0.1234 'International Tables Vol C Tables 4.2.6.8 and 6.1.1.4'

loop_
_geom_angle_atom_site_label_1
_geom_angle_atom_site_label_2
_geom_angle_atom_site_label_3
_geom_angle
_geom_angle_site_symmetry_1
_geom_angle_site_symmetry_3
O5 Cu1 O5 180.00(18) 2_665 .
O5 Cu1 O4 92.25(12) 2_665 2_665
O5 Cu1 O4 87.75(12) . 2_665
O5 Cu1 O4 87.75(12) 2_665 .
O5 Cu1 O4 92.25(12) . .
O4 Cu1 O4 180.0 2_665 .
O1 S1 O2 111.2(2) . .
O1 S1 O3 109.3(2) . .
O2 S1 O3 109.3(2) . .
O1 S1 O4 108.9(2) . .
O2 S1 O4 110.07(19) . .
O3 S1 O4 107.91(19) . .
O10 S2 O7 114.6(2) . .
O10 S2 O8 111.8(2) . .
O7 S2 O8 111.9(2) . .
O10 S2 O9 103.3(2) . .
O7 S2 O9 107.6(2) . .
O8 S2 O9 106.8(2) . .
S1 O4 Cu1 136.24(19) . .
Cu1 O5 H5B 112(4) . .
Cu1 O5 H5A 118(4) . .
H5B O5 H5A 110(6) . .
H6B O6 H6A 106(6) . .
S2 O9 H9A 109.5 . .
C1 N1 H1WC 113(4) . .
C1 N1 H1WB 111(5) . .
H1WC N1 H1WB 108(7) . .
C1 N1 H1WA 110(4) . .
H1WC N1 H1WA 104(6) . .
H1WB N1 H1WA 111(7) . .
C3' N2 C3 43.5(6) . .
C3' N2 H2WC 108(4) . .
C3 N2 H2WC 110(4) . .
C3' N2 H2WB 86(4) . .
C3 N2 H2WB 124(4) . .
H2WC N2 H2WB 105(6) . .
C3' N2 H2WA 138(5) . .
C3 N2 H2WA 103(5) . .
H2WC N2 H2WA 107(7) . .
H2WB N2 H2WA 106(7) . .
C2 C1 N1 121.5(5) . .
C2 C1 C2' 37.2(6) . .
N1 C1 C2' 92.2(6) . .
C2 C1 H1A 106.9 . .
N1 C1 H1A 106.9 . .
C2' C1 H1A 142.4 . .
C2 C1 H1B 106.9 . .
N1 C1 H1B 106.9 . .
C2' C1 H1B 97.7 . .
H1A C1 H1B 106.7 . .
C2 C1 H1C 113.9 . .
N1 C1 H1C 113.2 . .
C2' C1 H1C 113.7 . .
H1A C1 H1C 88.4 . .
H1B C1 H1C 18.3 . .
C2 C1 H1D 79.5 . .
N1 C1 H1D 113.3 . .
C2' C1 H1D 112.8 . .
H1A C1 H1D 29.9 . .
H1B C1 H1D 127.4 . .
H1C C1 H1D 110.6 . .
C1 C2 C3 109.2(5) . .
C1 C2 H2A 109.8 . .
C3 C2 H2A 109.8 . .
C1 C2 H2B 109.8 . .
C3 C2 H2B 109.8 . .
H2A C2 H2B 108.3 . .
C3' C2' C1 107.9(9) . .
C3' C2' H2AA 110.1 . .
C1 C2' H2AA 110.1 . .
C3' C2' H2AB 110.1 . .
C1 C2' H2AB 110.1 . .
H2AA C2' H2AB 108.4 . .
C2 C3 N2 109.4(5) . .
C2 C3 H3A 109.8 . .
N2 C3 H3A 109.8 . .
C2 C3 H3B 109.8 . .
N2 C3 H3B 109.8 . .
H3A C3 H3B 108.2 . .
N2 C3' C2' 103.7(10) . .
N2 C3' H3AA 111.0 . .
C2' C3' H3AA 111.0 . .
N2 C3' H3AB 111.0 . .
C2' C3' H3AB 111.0 . .
H3AA C3' H3AB 109.0 . .

loop_
_geom_bond_atom_site_label_1
_geom_bond_atom_site_label_2
_geom_bond_distance
_geom_bond_site_symmetry_2
Cu1 O5 1.941(3) 2_665
Cu1 O5 1.941(3) .
Cu1 O4 1.997(3) 2_665
Cu1 O4 1.997(3) .
S1 O1 1.463(4) .
S1 O2 1.471(4) .
S1 O3 1.482(3) .
S1 O4 1.490(3) .
S2 O10 1.444(3) .
S2 O7 1.447(3) .
S2 O8 1.458(3) .
S2 O9 1.563(3) .
O5 H5B 0.862(18) .
O5 H5A 0.864(18) .
O6 H6B 0.862(18) .
O6 H6A 0.863(18) .
O9 H9A 0.8200 .
N1 C1 1.474(7) .
N1 H1WC 0.872(18) .
N1 H1WB 0.869(18) .
N1 H1WA 0.872(18) .
N2 C3' 1.465(12) .
N2 C3 1.574(8) .
N2 H2WC 0.869(18) .
N2 H2WB 0.858(18) .
N2 H2WA 0.866(19) .
C1 C2 1.471(8) .
C1 C2' 1.641(13) .
C1 H1A 0.9700 .
C1 H1B 0.9700 .
C1 H1C 0.9700 .
C1 H1D 0.9700 .
C2 C3 1.494(9) .
C2 H2A 0.9700 .
C2 H2B 0.9700 .
C2' C3' 1.509(14) .
C2' H2AA 0.9700 .
C2' H2AB 0.9700 .
C3 H3A 0.9700 .
C3 H3B 0.9700 .
C3' H3AA 0.9700 .
C3' H3AB 0.9700 .

loop_
_geom_torsion_atom_site_label_1
_geom_torsion_atom_site_label_2
_geom_torsion_atom_site_label_3
_geom_torsion_atom_site_label_4
_geom_torsion
_geom_torsion_site_symmetry_1
O1 S1 O4 Cu1 -109.4(3) .
O2 S1 O4 Cu1 12.7(4) .
O3 S1 O4 Cu1 132.0(3) .
O5 Cu1 O4 S1 -179.3(3) 2_665
O5 Cu1 O4 S1 0.7(3) .
O4 Cu1 O4 S1 2(100) 2_665
N1 C1 C2 C3 -64.3(7) .
C2' C1 C2 C3 -21.4(9) .
C2 C1 C2' C3' 32.3(9) .
N1 C1 C2' C3' 176.8(10) .
C1 C2 C3 N2 -172.6(5) .
C3' N2 C3 C2 30.1(10) .
C3 N2 C3' C2' -19.8(7) .
C1 C2' C3' N2 -179.4(9) .
